data_4087355
loop_
_publ_author_name
'Kaleta, Ji\<r\'i'
'Janou\<sek, Zbyn\<ek'
'Ne\<cas, Marek'
'Mazal, Ctibor'

_publ_section_title
;
 Molecular Rods Combiningo-Carborane and Bicyclo[1.1.1]pentane Cages: An
 Insertion of the Triple Bond Located Next to a Highly Strained Cage
;
_journal_issue 5
_journal_name_full Organometallics
_journal_page_first 967
_journal_paper_doi 10.1021/acs.organomet.5b00002
_journal_volume 34
_journal_year 2015
_chemical_formula_sum 'C27 H24 Co4 O12 Si2'
_chemical_formula_weight 832.36
_space_group_IT_number 15
_space_group_name_Hall '-C 2yc'
_space_group_name_H-M_alt 'C 1 2/c 1'
_symmetry_cell_setting monoclinic
_symmetry_space_group_name_H-M 'C 1 2/c 1'
_atom_sites_solution_hydrogens geom
_atom_sites_solution_primary direct
_atom_sites_solution_secondary difmap
_audit_creation_method SHELXL-97
_cell_angle_alpha 90.00
_cell_angle_beta 104.926(3)
_cell_angle_gamma 90.00
_cell_formula_units_Z 4
_cell_length_a 13.6613(5)
_cell_length_b 10.2658(3)
_cell_length_c 25.3948(9)
_cell_measurement_reflns_used 7833
_cell_measurement_temperature 120(2)
_cell_measurement_theta_max 27.69
_cell_measurement_theta_min 2.99
_cell_volume 3441.3(2)
_computing_cell_refinement 'CrysAlis RED (Oxford Diffraction Ltd, 2009)'
_computing_data_collection 'CrysAlis CCD (Oxford Diffraction Ltd, 2009)'
_computing_data_reduction 'CrysAlis RED (Oxford Diffraction Ltd, 2009)'
_computing_structure_refinement 'SHELXL-97 (Sheldrick, 1997)'
_computing_structure_solution 'SHELXS-97 (Sheldrick, 1990)'
_diffrn_ambient_temperature 120(2)
_diffrn_detector_area_resol_mean 8.4353
_diffrn_measured_fraction_theta_full 0.998
_diffrn_measured_fraction_theta_max 0.998
_diffrn_measurement_device_type 'Xcalibur, Sapphire2, large Be window'
_diffrn_measurement_method '\w scan'
_diffrn_radiation_monochromator graphite
_diffrn_radiation_source 'Enhance (Mo) X-ray Source'
_diffrn_radiation_type MoK\a
_diffrn_radiation_wavelength 0.71073
_diffrn_reflns_av_R_equivalents 0.0194
_diffrn_reflns_av_sigmaI/netI 0.0223
_diffrn_reflns_limit_h_max 14
_diffrn_reflns_limit_h_min -16
_diffrn_reflns_limit_k_max 12
_diffrn_reflns_limit_k_min -11
_diffrn_reflns_limit_l_max 29
_diffrn_reflns_limit_l_min -30
_diffrn_reflns_number 12456
_diffrn_reflns_theta_full 25.00
_diffrn_reflns_theta_max 25.00
_diffrn_reflns_theta_min 3.09
_diffrn_standards_number 0
_exptl_absorpt_coefficient_mu 2.020
_exptl_absorpt_correction_T_max 1.00000
_exptl_absorpt_correction_T_min 0.78701
_exptl_absorpt_correction_type multi-scan
_exptl_absorpt_process_details 'CrysAlis RED (Oxford Diffraction Ltd, 2009)'
_exptl_crystal_density_diffrn 1.607
_exptl_crystal_density_method 'not measured'
_exptl_crystal_description block
_exptl_crystal_F_000 1672
_exptl_crystal_size_max 0.40
_exptl_crystal_size_mid 0.40
_exptl_crystal_size_min 0.30
_refine_diff_density_max 0.298
_refine_diff_density_min -0.199
_refine_diff_density_rms 0.049
_refine_ls_extinction_method none
_refine_ls_goodness_of_fit_ref 0.987
_refine_ls_hydrogen_treatment constr
_refine_ls_matrix_type full
_refine_ls_number_parameters 207
_refine_ls_number_reflns 3021
_refine_ls_number_restraints 0
_refine_ls_restrained_S_all 0.987
_refine_ls_R_factor_all 0.0236
_refine_ls_R_factor_gt 0.0189
_refine_ls_shift/su_max 0.001
_refine_ls_shift/su_mean 0.000
_refine_ls_structure_factor_coef Fsqd
_refine_ls_weighting_details 'calc w=1/[\s^2^(Fo^2^)+(0.0279P)^2^+0.0000P] where P=(Fo^2^+2Fc^2^)/3'
_refine_ls_weighting_scheme calc
_refine_ls_wR_factor_gt 0.0455
_refine_ls_wR_factor_ref 0.0463
_reflns_number_gt 2643
_reflns_number_total 3021
_reflns_threshold_expression >2sigma(I)
_cod_data_source_file om5b00002_si_002.cif
_cod_data_source_block 4_kal20
_cod_depositor_comments
;
The following automatic conversions were performed:

data item '_symmetry_cell_setting' value 'Monoclinic' was changed to
'monoclinic' in accordance with the
/home/saulius/struct/COD-crude-data/automatic-downloads/DataCite-retrospective/ACS/depositions/lib/dictionaries/cif_core.dic
dictionary named 'cif_core.dic' version 2.4.2 last updated on
2011-04-26.

Automatic conversion script
Id: cif_fix_values 6909 2019-04-08 15:41:33Z antanas 
;
_cod_original_sg_symbol_H-M C2/c
_cod_database_code 4087355

loop_
_symmetry_equiv_pos_as_xyz
'x, y, z'
'-x, y, -z+1/2'
'x+1/2, y+1/2, z'
'-x+1/2, y+1/2, -z+1/2'
'-x, -y, -z'
'x, -y, z-1/2'
'-x+1/2, -y+1/2, -z'
'x+1/2, -y+1/2, z-1/2'

loop_
_atom_site_label
_atom_site_type_symbol
_atom_site_fract_x
_atom_site_fract_y
_atom_site_fract_z
_atom_site_U_iso_or_equiv
_atom_site_adp_type
_atom_site_occupancy
_atom_site_symmetry_multiplicity
_atom_site_calc_flag
_atom_site_refinement_flags
Co1 Co 0.040506(17) 0.84506(2) 0.411074(9) 0.01440(7) Uani 1 1 d .
Co2 Co -0.142980(17) 0.87549(2) 0.366905(9) 0.01576(7) Uani 1 1 d .
Si1 Si -0.08701(4) 0.54155(5) 0.386376(19) 0.01645(12) Uani 1 1 d .
O1 O 0.03486(10) 0.82869(13) 0.52651(5) 0.0302(3) Uani 1 1 d .
O2 O 0.22857(10) 0.70113(14) 0.41809(6) 0.0394(4) Uani 1 1 d .
O3 O 0.10734(11) 1.10973(13) 0.39126(6) 0.0329(3) Uani 1 1 d .
O4 O -0.20806(11) 0.88620(15) 0.46916(6) 0.0406(4) Uani 1 1 d .
O5 O -0.33113(11) 0.78709(15) 0.29036(6) 0.0393(4) Uani 1 1 d .
O6 O -0.13930(12) 1.14531(14) 0.32774(7) 0.0439(4) Uani 1 1 d .
C1 C -0.01495(12) 0.79870(16) 0.28417(6) 0.0136(4) Uani 1 1 d .
C2 C 0.07939(13) 0.73824(18) 0.26982(7) 0.0173(4) Uani 1 1 d .
H2A H 0.1451 0.7812 0.2862 0.021 Uiso 1 1 calc R
H2B H 0.0837 0.6420 0.2709 0.021 Uiso 1 1 calc R
C3 C 0.0000 0.9193(2) 0.2500 0.0189(6) Uani 1 2 d S
H3A H 0.0612 0.9725 0.2653 0.023 Uiso 0.50 1 calc PR
H3B H -0.0612 0.9725 0.2347 0.023 Uiso 0.50 1 calc PR
C4 C -0.03794(12) 0.79559(16) 0.33739(7) 0.0139(4) Uani 1 1 d .
C5 C -0.06080(12) 0.71345(16) 0.37336(6) 0.0131(4) Uani 1 1 d .
C6 C 0.03688(13) 0.83578(16) 0.48216(8) 0.0192(4) Uani 1 1 d .
C7 C 0.15586(14) 0.75748(18) 0.41554(7) 0.0222(4) Uani 1 1 d .
C8 C 0.08203(13) 1.00839(19) 0.39980(7) 0.0210(4) Uani 1 1 d .
C9 C -0.18485(13) 0.88222(18) 0.42945(8) 0.0242(4) Uani 1 1 d .
C10 C -0.25844(15) 0.82138(18) 0.32011(7) 0.0235(4) Uani 1 1 d .
C11 C -0.14108(14) 1.04240(19) 0.34379(7) 0.0254(4) Uani 1 1 d .
C12 C -0.12627(14) 0.53066(18) 0.45108(7) 0.0250(4) Uani 1 1 d .
H12A H -0.0752 0.5729 0.4804 0.038 Uiso 1 1 calc R
H12B H -0.1327 0.4389 0.4603 0.038 Uiso 1 1 calc R
H12C H -0.1916 0.5744 0.4467 0.038 Uiso 1 1 calc R
C13 C 0.02962(14) 0.44598(18) 0.38905(8) 0.0275(4) Uani 1 1 d .
H13A H 0.0843 0.4762 0.4197 0.041 Uiso 1 1 calc R
H13B H 0.0496 0.4578 0.3549 0.041 Uiso 1 1 calc R
H13C H 0.0165 0.3535 0.3939 0.041 Uiso 1 1 calc R
C14 C -0.19104(15) 0.48428(19) 0.32824(8) 0.0293(5) Uani 1 1 d .
H14A H -0.2536 0.5310 0.3282 0.044 Uiso 1 1 calc R
H14B H -0.2014 0.3906 0.3319 0.044 Uiso 1 1 calc R
H14C H -0.1729 0.5011 0.2939 0.044 Uiso 1 1 calc R

loop_
_atom_site_aniso_label
_atom_site_aniso_U_11
_atom_site_aniso_U_22
_atom_site_aniso_U_33
_atom_site_aniso_U_23
_atom_site_aniso_U_13
_atom_site_aniso_U_12
Co1 0.01538(14) 0.01500(13) 0.01315(13) -0.00202(9) 0.00429(10) 0.00044(9)
Co2 0.01610(14) 0.01792(13) 0.01436(13) 0.00032(10) 0.00589(10) 0.00430(10)
Si1 0.0174(3) 0.0144(3) 0.0181(3) 0.0002(2) 0.0058(2) -0.0007(2)
O1 0.0365(9) 0.0391(9) 0.0153(7) -0.0010(6) 0.0073(6) 0.0023(7)
O2 0.0220(8) 0.0386(9) 0.0573(10) -0.0050(7) 0.0096(7) 0.0098(7)
O3 0.0355(8) 0.0208(8) 0.0458(9) 0.0026(6) 0.0165(7) -0.0036(6)
O4 0.0341(9) 0.0689(11) 0.0237(8) -0.0003(7) 0.0165(7) 0.0133(8)
O5 0.0251(8) 0.0555(10) 0.0315(8) -0.0027(7) -0.0031(7) -0.0024(7)
O6 0.0551(11) 0.0224(8) 0.0563(11) 0.0111(7) 0.0179(8) 0.0099(7)
C1 0.0137(9) 0.0137(8) 0.0139(9) 0.0000(7) 0.0045(7) 0.0007(7)
C2 0.0160(9) 0.0222(10) 0.0144(9) 0.0006(7) 0.0054(7) 0.0035(7)
C3 0.0257(15) 0.0162(13) 0.0166(13) 0.000 0.0089(11) 0.000
C4 0.0099(8) 0.0150(9) 0.0161(9) -0.0026(7) 0.0020(7) 0.0027(7)
C5 0.0107(9) 0.0168(9) 0.0111(9) -0.0032(7) 0.0013(7) 0.0029(7)
C6 0.0170(10) 0.0173(9) 0.0222(11) -0.0030(8) 0.0030(8) 0.0012(7)
C7 0.0225(11) 0.0235(10) 0.0197(10) -0.0047(8) 0.0039(8) -0.0035(9)
C8 0.0199(10) 0.0250(11) 0.0194(10) -0.0037(8) 0.0072(8) 0.0017(8)
C9 0.0159(10) 0.0306(11) 0.0256(11) -0.0008(8) 0.0043(8) 0.0076(8)
C10 0.0268(12) 0.0263(11) 0.0192(10) 0.0031(8) 0.0090(9) 0.0076(9)
C11 0.0236(11) 0.0277(12) 0.0257(11) -0.0011(9) 0.0079(8) 0.0082(8)
C12 0.0241(11) 0.0281(11) 0.0247(11) 0.0065(8) 0.0096(8) -0.0010(8)
C13 0.0306(12) 0.0212(10) 0.0328(11) 0.0029(9) 0.0118(9) 0.0044(9)
C14 0.0295(11) 0.0245(11) 0.0324(11) -0.0065(9) 0.0054(9) -0.0069(9)

loop_
_atom_type_symbol
_atom_type_description
_atom_type_scat_dispersion_real
_atom_type_scat_dispersion_imag
_atom_type_scat_source
C C 0.0033 0.0016 'International Tables Vol C Tables 4.2.6.8 and 6.1.1.4'
H H 0.0000 0.0000 'International Tables Vol C Tables 4.2.6.8 and 6.1.1.4'
O O 0.0106 0.0060 'International Tables Vol C Tables 4.2.6.8 and 6.1.1.4'
Si Si 0.0817 0.0704 'International Tables Vol C Tables 4.2.6.8 and 6.1.1.4'
Co Co 0.3494 0.9721 'International Tables Vol C Tables 4.2.6.8 and 6.1.1.4'

loop_
_geom_angle_atom_site_label_1
_geom_angle_atom_site_label_2
_geom_angle_atom_site_label_3
_geom_angle
_geom_angle_site_symmetry_1
_geom_angle_site_symmetry_3
C7 Co1 C8 99.66(8) . .
C7 Co1 C6 99.15(8) . .
C8 Co1 C6 107.09(8) . .
C7 Co1 C4 100.68(7) . .
C8 Co1 C4 101.77(7) . .
C6 Co1 C4 141.41(7) . .
C7 Co1 C5 100.41(7) . .
C8 Co1 C5 139.13(8) . .
C6 Co1 C5 104.36(7) . .
C4 Co1 C5 39.46(6) . .
C7 Co1 Co2 149.18(6) . .
C8 Co1 Co2 97.61(6) . .
C6 Co1 Co2 99.90(6) . .
C4 Co1 Co2 50.60(5) . .
C5 Co1 Co2 51.28(5) . .
C10 Co2 C11 99.26(8) . .
C10 Co2 C9 99.70(8) . .
C11 Co2 C9 106.26(8) . .
C10 Co2 C4 102.80(7) . .
C11 Co2 C4 101.45(7) . .
C9 Co2 C4 140.66(8) . .
C10 Co2 C5 100.15(7) . .
C11 Co2 C5 139.61(7) . .
C9 Co2 C5 104.89(7) . .
C4 Co2 C5 39.57(6) . .
C10 Co2 Co1 150.25(6) . .
C11 Co2 Co1 99.66(6) . .
C9 Co2 Co1 96.76(6) . .
C4 Co2 Co1 50.84(5) . .
C5 Co2 Co1 51.42(5) . .
C5 Si1 C13 107.89(8) . .
C5 Si1 C12 109.21(8) . .
C13 Si1 C12 112.09(9) . .
C5 Si1 C14 107.66(8) . .
C13 Si1 C14 109.56(9) . .
C12 Si1 C14 110.30(9) . .
C4 C1 C2 126.71(14) . 2
C4 C1 C3 128.50(14) . .
C2 C1 C3 87.22(11) 2 .
C4 C1 C2 126.50(14) . .
C2 C1 C2 87.08(14) 2 .
C3 C1 C2 87.20(11) . .
C4 C1 C1 178.74(9) . 2
C2 C1 C1 52.78(9) 2 2
C3 C1 C1 52.75(8) . 2
C2 C1 C1 52.74(9) . 2
C1 C2 C1 74.48(13) 2 .
C1 C2 H2A 116.1 2 .
C1 C2 H2A 116.1 . .
C1 C2 H2B 116.1 2 .
C1 C2 H2B 116.1 . .
H2A C2 H2B 113.0 . .
C1 C3 C1 74.50(16) . 2
C1 C3 H3A 116.0 . .
C1 C3 H3A 116.0 2 .
C1 C3 H3B 116.0 . .
C1 C3 H3B 116.0 2 .
H3A C3 H3B 113.0 . .
C5 C4 C1 141.91(16) . .
C5 C4 Co2 71.35(9) . .
C1 C4 Co2 134.05(12) . .
C5 C4 Co1 71.30(10) . .
C1 C4 Co1 132.69(12) . .
Co2 C4 Co1 78.56(6) . .
C4 C5 Si1 144.52(13) . .
C4 C5 Co2 69.07(9) . .
Si1 C5 Co2 133.01(9) . .
C4 C5 Co1 69.24(10) . .
Si1 C5 Co1 134.74(9) . .
Co2 C5 Co1 77.30(6) . .
O1 C6 Co1 179.31(16) . .
O2 C7 Co1 179.41(19) . .
O3 C8 Co1 178.10(16) . .
O4 C9 Co2 178.03(17) . .
O5 C10 Co2 179.67(18) . .
O6 C11 Co2 177.68(17) . .
Si1 C12 H12A 109.5 . .
Si1 C12 H12B 109.5 . .
H12A C12 H12B 109.5 . .
Si1 C12 H12C 109.5 . .
H12A C12 H12C 109.5 . .
H12B C12 H12C 109.5 . .
Si1 C13 H13A 109.5 . .
Si1 C13 H13B 109.5 . .
H13A C13 H13B 109.5 . .
Si1 C13 H13C 109.5 . .
H13A C13 H13C 109.5 . .
H13B C13 H13C 109.5 . .
Si1 C14 H14A 109.5 . .
Si1 C14 H14B 109.5 . .
H14A C14 H14B 109.5 . .
Si1 C14 H14C 109.5 . .
H14A C14 H14C 109.5 . .
H14B C14 H14C 109.5 . .

loop_
_geom_bond_atom_site_label_1
_geom_bond_atom_site_label_2
_geom_bond_distance
_geom_bond_site_symmetry_2
Co1 C7 1.7923(19) .
Co1 C8 1.8162(19) .
Co1 C6 1.8212(18) .
Co1 C4 1.9683(17) .
Co1 C5 1.9939(16) .
Co1 Co2 2.4881(3) .
Co2 C10 1.801(2) .
Co2 C11 1.814(2) .
Co2 C9 1.8229(19) .
Co2 C4 1.9615(16) .
Co2 C5 1.9898(16) .
Si1 C5 1.8473(17) .
Si1 C13 1.8574(18) .
Si1 C12 1.8586(17) .
Si1 C14 1.8613(19) .
O1 C6 1.136(2) .
O2 C7 1.137(2) .
O3 C8 1.135(2) .
O4 C9 1.133(2) .
O5 C10 1.138(2) .
O6 C11 1.135(2) .
C1 C4 1.465(2) .
C1 C2 1.555(2) 2
C1 C3 1.555(2) .
C1 C2 1.556(2) .
C1 C1 1.883(3) 2
C2 C1 1.555(2) 2
C2 H2A 0.9900 .
C2 H2B 0.9900 .
C3 C1 1.555(2) 2
C3 H3A 0.9900 .
C3 H3B 0.9900 .
C4 C5 1.338(2) .
C12 H12A 0.9800 .
C12 H12B 0.9800 .
C12 H12C 0.9800 .
C13 H13A 0.9800 .
C13 H13B 0.9800 .
C13 H13C 0.9800 .
C14 H14A 0.9800 .
C14 H14B 0.9800 .
C14 H14C 0.9800 .
